data_2214784
loop_
_publ_author_name
'Curran, Louise A.'
'Jenkinson, Sarah F.'
'Jones, Nigel A.'
'Watkin, David J.'
'Fleet, George W. J.'

_publ_section_title 2,3-<i>C</i>-Dimethyl-3,4-<i>O</i>-isopropylidene-<small>D</small>-allono-1,5-lactone
_journal_coeditor_code LH2448
_journal_issue 8
_journal_name_full 'Acta Crystallographica Section E'
_journal_page_first o3387
_journal_page_last o3387
_journal_paper_doi 10.1107/S1600536807031510
_journal_volume 63
_journal_year 2007
_chemical_formula_iupac 'C11 H18 O6'
_chemical_formula_moiety 'C11 H18 O6'
_chemical_formula_sum 'C11 H18 O6'
_chemical_formula_weight 246.26
_chemical_name_systematic
;
2,3-<i>C</i>-Dimethyl-3,4-<i>O</i>-isopropylidene-D-allono-1,5-lactone
;
_space_group_IT_number 19
_symmetry_cell_setting orthorhombic
_symmetry_space_group_name_Hall 'P 2ac 2ab'
_symmetry_space_group_name_H-M 'P 21 21 21'
_atom_sites_solution_hydrogens geom
_atom_sites_solution_primary direct
_cell_angle_alpha 90
_cell_angle_beta 90
_cell_angle_gamma 90
_cell_formula_units_Z 4
_cell_length_a 6.9089(2)
_cell_length_b 12.2072(5)
_cell_length_c 14.2507(5)
_cell_measurement_reflns_used 1357
_cell_measurement_temperature 150
_cell_measurement_theta_max 27
_cell_measurement_theta_min 5
_cell_volume 1201.88(7)
_computing_cell_refinement 'DENZO/SCALEPACK (Otwinowski & Minor, 1997)'
_computing_data_collection 'COLLECT (Nonius, 2001).'
_computing_data_reduction DENZO/SCALEPACK
_computing_molecular_graphics 'CAMERON (Watkin <i>et al.</i>,  1996)'
_computing_publication_material CRYSTALS
_computing_structure_refinement 'CRYSTALS (Betteridge <i>et al.</i>,  2003)'
_computing_structure_solution 'SIR92 (Altomare <i>et al.</i>,  1994)'
_diffrn_ambient_temperature 150
_diffrn_measured_fraction_theta_full 0.989
_diffrn_measured_fraction_theta_max 0.977
_diffrn_measurement_device_type 'Nonius KappaCCD'
_diffrn_measurement_method \w
_diffrn_radiation_monochromator graphite
_diffrn_radiation_type 'Mo K\a'
_diffrn_radiation_wavelength 0.71073
_diffrn_reflns_av_R_equivalents 0.031
_diffrn_reflns_limit_h_max 8
_diffrn_reflns_limit_h_min -8
_diffrn_reflns_limit_k_max 15
_diffrn_reflns_limit_k_min -15
_diffrn_reflns_limit_l_max 18
_diffrn_reflns_limit_l_min -18
_diffrn_reflns_number 5554
_diffrn_reflns_theta_full 26.105
_diffrn_reflns_theta_max 27.479
_diffrn_reflns_theta_min 5.209
_diffrn_standards_number 0
_exptl_absorpt_coefficient_mu 0.111
_exptl_absorpt_correction_T_max 0.99
_exptl_absorpt_correction_T_min 0.83
_exptl_absorpt_correction_type multi-scan
_exptl_absorpt_process_details '(DENZO/SCALEPACK; Otwinowski & Minor, 1997)'
_exptl_crystal_colour colourless
_exptl_crystal_density_diffrn 1.361
_exptl_crystal_description plate
_exptl_crystal_F_000 528
_exptl_crystal_size_max 0.20
_exptl_crystal_size_mid 0.20
_exptl_crystal_size_min 0.05
_refine_diff_density_max 0.26
_refine_diff_density_min -0.24
_refine_ls_extinction_method None
_refine_ls_goodness_of_fit_ref 0.9228
_refine_ls_hydrogen_treatment constr
_refine_ls_matrix_type full
_refine_ls_number_parameters 154
_refine_ls_number_reflns 1561
_refine_ls_number_restraints 0
_refine_ls_R_factor_all 0.0432
_refine_ls_R_factor_gt 0.0321
_refine_ls_shift/su_max 0.000203
_refine_ls_structure_factor_coef Fsqd
_refine_ls_weighting_details
;
w=1/[\s^2^(F^2^) + (0.03P)^2^ + 0.22P], where P=[max(Fo^2^,0) + 2Fc^2^]/3
;
_refine_ls_weighting_scheme calc
_refine_ls_wR_factor_all 0.0726
_refine_ls_wR_factor_gt 0.0683
_refine_ls_wR_factor_ref 0.0726
_reflns_number_gt 1303
_reflns_number_total 1561
_reflns_threshold_expression I>2.0\s(I)
_cod_data_source_file lh2448.cif
_cod_data_source_block I
_cod_database_code 2214784
_cod_database_fobs_code 2214784

loop_
_symmetry_equiv_pos_as_xyz
x,y,z
x+1/2,-y+1/2,-z
-x,y+1/2,-z+1/2
-x+1/2,-y,z+1/2

loop_
_atom_site_type_symbol
_atom_site_label
_atom_site_fract_x
_atom_site_fract_y
_atom_site_fract_z
_atom_site_U_iso_or_equiv
_atom_site_adp_type
_atom_site_occupancy
C C1 0.6355(3) 0.35060(15) 0.21409(12) 0.0168 Uani 1.0000
C C2 0.7020(3) 0.45680(13) 0.26378(12) 0.0185 Uani 1.0000
C C3 0.7261(3) 0.42656(14) 0.36718(13) 0.0225 Uani 1.0000
O O4 0.5794(2) 0.37424(10) 0.40921(8) 0.0233 Uani 1.0000
C C5 0.4030(3) 0.34688(15) 0.35788(12) 0.0191 Uani 1.0000
C C6 0.4458(3) 0.30862(13) 0.25760(12) 0.0173 Uani 1.0000
O O7 0.29790(19) 0.34924(10) 0.19778(8) 0.0190 Uani 1.0000
C C8 0.3790(3) 0.35046(16) 0.10563(12) 0.0194 Uani 1.0000
O O9 0.57947(19) 0.38010(10) 0.12033(8) 0.0198 Uani 1.0000
C C10 0.2817(3) 0.43932(15) 0.04956(13) 0.0249 Uani 1.0000
C C11 0.3659(3) 0.23797(15) 0.06080(13) 0.0262 Uani 1.0000
C C12 0.3044(3) 0.25957(14) 0.41507(13) 0.0234 Uani 1.0000
O O13 0.4187(2) 0.16239(10) 0.41357(8) 0.0249 Uani 1.0000
O O14 0.8717(2) 0.44346(11) 0.41227(9) 0.0336 Uani 1.0000
O O15 0.54750(19) 0.53432(9) 0.26178(9) 0.0216 Uani 1.0000
C C16 0.8859(3) 0.50609(16) 0.22511(14) 0.0263 Uani 1.0000
C C17 0.7921(3) 0.26278(15) 0.21373(13) 0.0238 Uani 1.0000
H H51 0.3215 0.4124 0.3552 0.0251 Uiso 1.0000
H H61 0.4470 0.2263 0.2567 0.0225 Uiso 1.0000
H H101 0.3438 0.4423 -0.0118 0.0346 Uiso 1.0000
H H102 0.2985 0.5093 0.0839 0.0349 Uiso 1.0000
H H103 0.1455 0.4193 0.0424 0.0349 Uiso 1.0000
H H111 0.4183 0.2437 -0.0033 0.0397 Uiso 1.0000
H H112 0.4415 0.1852 0.0988 0.0394 Uiso 1.0000
H H113 0.2318 0.2141 0.0579 0.0391 Uiso 1.0000
H H121 0.2880 0.2871 0.4802 0.0300 Uiso 1.0000
H H122 0.1741 0.2432 0.3886 0.0301 Uiso 1.0000
H H161 0.9086 0.5757 0.2581 0.0405 Uiso 1.0000
H H162 0.9937 0.4554 0.2353 0.0400 Uiso 1.0000
H H163 0.8697 0.5198 0.1581 0.0397 Uiso 1.0000
H H171 0.7428 0.1979 0.1804 0.0363 Uiso 1.0000
H H172 0.9047 0.2937 0.1824 0.0372 Uiso 1.0000
H H173 0.8235 0.2434 0.2792 0.0366 Uiso 1.0000
H H5 0.5431 0.5604 0.2065 0.0319 Uiso 1.0000
H H19 0.3990 0.1194 0.4586 0.0389 Uiso 1.0000

loop_
_atom_site_aniso_label
_atom_site_aniso_U_11
_atom_site_aniso_U_22
_atom_site_aniso_U_33
_atom_site_aniso_U_12
_atom_site_aniso_U_13
_atom_site_aniso_U_23
C1 0.0184(9) 0.0180(9) 0.0140(8) 0.0009(8) -0.0006(8) 0.0008(7)
C2 0.0215(10) 0.0159(7) 0.0181(8) 0.0009(8) -0.0027(8) 0.0033(8)
C3 0.0301(12) 0.0158(8) 0.0216(9) -0.0012(9) -0.0041(9) -0.0001(8)
O4 0.0286(8) 0.0239(7) 0.0173(6) -0.0042(7) -0.0033(6) 0.0011(6)
C5 0.0204(10) 0.0199(9) 0.0169(8) 0.0024(9) 0.0000(8) 0.0005(8)
C6 0.0181(9) 0.0165(8) 0.0172(8) 0.0006(8) 0.0003(9) 0.0003(8)
O7 0.0157(7) 0.0246(7) 0.0166(6) 0.0007(6) -0.0010(6) 0.0013(6)
C8 0.0157(10) 0.0267(10) 0.0158(8) -0.0028(9) 0.0016(8) 0.0012(8)
O9 0.0172(7) 0.0270(7) 0.0153(6) -0.0030(6) -0.0005(6) 0.0012(5)
C10 0.0229(11) 0.0283(10) 0.0234(9) -0.0010(10) -0.0045(9) 0.0060(9)
C11 0.0289(11) 0.0287(10) 0.0210(9) -0.0025(10) -0.0037(9) -0.0021(9)
C12 0.0267(11) 0.0234(9) 0.0202(9) 0.0010(10) 0.0057(9) 0.0011(8)
O13 0.0355(8) 0.0184(6) 0.0208(6) 0.0030(7) 0.0048(6) 0.0049(5)
O14 0.0384(9) 0.0354(8) 0.0272(7) -0.0107(8) -0.0143(7) 0.0073(7)
O15 0.0279(8) 0.0153(5) 0.0217(6) 0.0026(6) -0.0007(7) 0.0029(6)
C16 0.0242(11) 0.0258(10) 0.0288(10) -0.0055(9) -0.0040(10) 0.0066(9)
C17 0.0223(10) 0.0223(9) 0.0268(10) 0.0049(9) -0.0008(9) -0.0014(8)

loop_
_atom_type_symbol
_atom_type_scat_dispersion_real
_atom_type_scat_dispersion_imag
_atom_type_scat_source
C 0.0033 0.0016 'International Tables Vol C 4.2.6.8 and 6.1.1.4'
H 0.0000 0.0000 'International Tables Vol C 4.2.6.8 and 6.1.1.4'
O 0.0106 0.0060 'International Tables Vol C 4.2.6.8 and 6.1.1.4'

loop_
_geom_angle_atom_site_label_1
_geom_angle_atom_site_label_2
_geom_angle_atom_site_label_3
_geom_angle
_geom_angle_publ_flag
C2 C1 C6 110.36(15) no
C2 C1 O9 107.19(13) no
C6 C1 O9 103.24(13) no
C2 C1 C17 112.35(15) no
C6 C1 C17 111.86(14) no
O9 C1 C17 111.37(14) no
C1 C2 C3 105.74(13) no
C1 C2 O15 108.93(14) no
C3 C2 O15 105.12(15) no
C1 C2 C16 114.64(16) no
C3 C2 C16 110.89(16) no
O15 C2 C16 110.97(13) no
C2 C3 O4 117.66(17) no
C2 C3 O14 124.09(18) no
O4 C3 O14 118.19(16) no
C3 O4 C5 121.10(13) no
O4 C5 C6 112.08(15) no
O4 C5 C12 105.58(14) no
C6 C5 C12 112.12(15) no
O4 C5 H51 108.2 no
C6 C5 H51 108.9 no
C12 C5 H51 109.9 no
C1 C6 C5 116.03(15) no
C1 C6 O7 104.76(12) no
C5 C6 O7 108.34(14) no
C1 C6 H61 108.7 no
C5 C6 H61 108.5 no
O7 C6 H61 110.4 no
C6 O7 C8 105.87(13) no
O7 C8 O9 104.19(13) no
O7 C8 C10 108.69(15) no
O9 C8 C10 108.91(15) no
O7 C8 C11 110.77(15) no
O9 C8 C11 110.13(16) no
C10 C8 C11 113.71(15) no
C8 O9 C1 109.25(14) no
C8 C10 H101 107.8 no
C8 C10 H102 107.8 no
H101 C10 H102 111.0 no
C8 C10 H103 107.8 no
H101 C10 H103 109.8 no
H102 C10 H103 112.3 no
C8 C11 H111 107.8 no
C8 C11 H112 109.1 no
H111 C11 H112 111.1 no
C8 C11 H113 110.2 no
H111 C11 H113 109.3 no
H112 C11 H113 109.3 no
C5 C12 O13 109.30(15) no
C5 C12 H121 108.6 no
O13 C12 H121 111.0 no
C5 C12 H122 110.2 no
O13 C12 H122 109.2 no
H121 C12 H122 108.6 no
C12 O13 H19 114.7 no
C2 O15 H5 107.0 no
C2 C16 H161 107.7 no
C2 C16 H162 109.5 no
H161 C16 H162 110.7 no
C2 C16 H163 109.2 no
H161 C16 H163 109.8 no
H162 C16 H163 109.9 no
C1 C17 H171 108.8 no
C1 C17 H172 107.3 no
H171 C17 H172 111.6 no
C1 C17 H173 108.7 no
H171 C17 H173 109.9 no
H172 C17 H173 110.5 no

loop_
_geom_bond_atom_site_label_1
_geom_bond_atom_site_label_2
_geom_bond_distance
_geom_bond_publ_flag
C1 C2 1.547(2) no
C1 C6 1.538(2) no
C1 O9 1.437(2) no
C1 C17 1.524(2) no
C2 C3 1.528(2) no
C2 O15 1.427(2) no
C2 C16 1.510(3) no
C3 O4 1.339(2) no
C3 O14 1.212(2) no
O4 C5 1.460(2) no
C5 C6 1.532(2) no
C5 C12 1.505(3) no
C5 H51 0.979 no
C6 O7 1.420(2) no
C6 H61 1.005 no
O7 C8 1.428(2) no
C8 O9 1.447(2) no
C8 C10 1.506(3) no
C8 C11 1.517(3) no
C10 H101 0.975 no
C10 H102 0.991 no
C10 H103 0.977 no
C11 H111 0.985 no
C11 H112 0.990 no
C11 H113 0.972 no
C12 O13 1.425(2) no
C12 H121 0.994 no
C12 H122 0.996 no
O13 H19 0.840 no
O15 H5 0.850 no
C16 H161 0.983 no
C16 H162 0.979 no
C16 H163 0.976 no
C17 H171 0.984 no
C17 H172 0.972 no
C17 H173 0.987 no

loop_
_geom_hbond_atom_site_label_D
_geom_hbond_atom_site_label_H
_geom_hbond_atom_site_label_A
_geom_hbond_site_symmetry_A
_geom_hbond_distance_DH
_geom_hbond_distance_HA
_geom_hbond_distance_DA
_geom_hbond_angle_DHA
_geom_hbond_publ_flag
O15 H5 O13 3_655 0.85 2.13 2.957(2) 163 yes
O13 H19 O14 2_456 0.84 2.00 2.817(2) 163 yes

loop_
_cod_related_entry_id
_cod_related_entry_database
_cod_related_entry_code
1 ChemSpider 21184544
